data_7155957
loop_
_publ_author_name
'Fessler, Adam B.'
'Garmon, Corey B.'
'Heavey, Thomas'
'Fowler, Anthony John'
'Ogle, Craig'

_publ_section_title
;
 Water-soluble and UV traceable isatoic anhydride-based reagents for
 bioconjugation
;
_journal_name_full 'Organic &amp; Biomolecular Chemistry'
_journal_paper_doi 10.1039/C7OB02377D
_journal_year 2017
_chemical_formula_moiety 'Br, C15 H17 N2 O3'
_chemical_formula_sum 'C15 H17 Br N2 O3'
_chemical_formula_weight 353.21
_chemical_name_systematic 'N-(2-(2,4-dioxo-2H-benzo[d][1,3]oxazin-1(4H)-yl)ethyl)-N,N-dimethylethynaminium bromide'
_space_group_crystal_system orthorhombic
_space_group_IT_number 33
_space_group_name_Hall 'P 2c -2n'
_space_group_name_H-M_alt 'P n a 21'
_symmetry_space_group_name_Hall 'P 2c -2n'
_symmetry_space_group_name_H-M 'P n a 21'
_atom_sites_solution_hydrogens geom
_atom_sites_solution_primary direct
_audit_creation_date 2014-07-15
_audit_creation_method
;
Olex2 1.2
(compiled 2014.06.27 svn.r2953 for OlexSys, GUI svn.r4855)
;
_audit_update_record
;
2017-09-21 deposited with the CCDC.
2017-11-06 downloaded from the CCDC.
;
_cell_angle_alpha 90
_cell_angle_beta 90
_cell_angle_gamma 90
_cell_formula_units_Z 4
_cell_length_a 7.1025(4)
_cell_length_b 17.9372(15)
_cell_length_c 11.9529(9)
_cell_measurement_reflns_used 1098
_cell_measurement_temperature 100.00(10)
_cell_measurement_theta_max 66.1400
_cell_measurement_theta_min 4.4220
_cell_volume 1522.79(19)
_computing_cell_refinement
;
CrysAlisPro, Agilent Technologies,
Version 1.171.36.28 (release 01-02-2013 CrysAlis171 .NET)
(compiled Feb  1 2013,16:14:44)
;
_computing_data_collection
;
CrysAlisPro, Agilent Technologies,
Version 1.171.36.28 (release 01-02-2013 CrysAlis171 .NET)
(compiled Feb  1 2013,16:14:44)
;
_computing_data_reduction
;
CrysAlisPro, Agilent Technologies,
Version 1.171.36.28 (release 01-02-2013 CrysAlis171 .NET)
(compiled Feb  1 2013,16:14:44)
;
_computing_molecular_graphics 'Olex2 (Dolomanov et al., 2009)'
_computing_publication_material 'Olex2 (Dolomanov et al., 2009)'
_computing_structure_refinement 'ShelXL (Sheldrick, 2008)'
_computing_structure_solution 'ShelXS (Sheldrick, 2008)'
_diffrn_ambient_temperature 100.00(10)
_diffrn_detector_area_resol_mean 10.4419
_diffrn_measured_fraction_theta_full 0.979
_diffrn_measured_fraction_theta_max 0.994
_diffrn_measurement_details
;
#__ type_ start__ end____ width___ exp.time_
  1 omega   20.00  112.00   1.0000    1.3100
omega____ theta____ kappa____ phi______ frames
    -       40.8425   57.0000  -60.0000 92

#__ type_ start__ end____ width___ exp.time_
  2 omega   40.00   69.00   1.0000    1.3100
omega____ theta____ kappa____ phi______ frames
    -       40.8425  -57.0000  150.0000 29

#__ type_ start__ end____ width___ exp.time_
  3 omega   20.00   77.00   1.0000    5.2200
omega____ theta____ kappa____ phi______ frames
    -       93.5000  -45.0000  120.0000 57

#__ type_ start__ end____ width___ exp.time_
  4 omega   56.00   86.00   1.0000    5.2200
omega____ theta____ kappa____ phi______ frames
    -       93.5000 -125.0000   90.0000 30

#__ type_ start__ end____ width___ exp.time_
  5 omega   64.00  131.00   1.0000    5.2200
omega____ theta____ kappa____ phi______ frames
    -       93.5000   61.0000   30.0000 67

#__ type_ start__ end____ width___ exp.time_
  6 omega   63.00   96.00   1.0000    5.2200
omega____ theta____ kappa____ phi______ frames
    -       93.5000 -125.0000  -90.0000 33

#__ type_ start__ end____ width___ exp.time_
  7 omega   26.00   53.00   1.0000    5.2200
omega____ theta____ kappa____ phi______ frames
    -       93.5000  -45.0000  -90.0000 27

#__ type_ start__ end____ width___ exp.time_
  8 omega   19.00   69.00   1.0000    5.2200
omega____ theta____ kappa____ phi______ frames
    -       93.5000  -30.0000   60.0000 50

#__ type_ start__ end____ width___ exp.time_
  9 omega   70.00  107.00   1.0000    5.2200
omega____ theta____ kappa____ phi______ frames
    -       93.5000   61.0000  -30.0000 37

#__ type_ start__ end____ width___ exp.time_
 10 omega   26.00   51.00   1.0000    5.2200
omega____ theta____ kappa____ phi______ frames
    -       93.5000  -45.0000 -150.0000 25

#__ type_ start__ end____ width___ exp.time_
 11 omega   21.00   56.00   1.0000    5.2200
omega____ theta____ kappa____ phi______ frames
    -       93.5000  -30.0000    0.0000 35

#__ type_ start__ end____ width___ exp.time_
 12 omega   82.00  133.00   1.0000    5.2200
omega____ theta____ kappa____ phi______ frames
    -       93.5000  -93.0000 -134.7012 51
;
_diffrn_measurement_device_type 'Xcalibur, Atlas, Gemini ultra'
_diffrn_measurement_method '\w scans'
_diffrn_orient_matrix_UB_11 -0.1097312000
_diffrn_orient_matrix_UB_12 0.0115511000
_diffrn_orient_matrix_UB_13 -0.1097753000
_diffrn_orient_matrix_UB_21 -0.1861448000
_diffrn_orient_matrix_UB_22 -0.0150000000
_diffrn_orient_matrix_UB_23 0.0620845000
_diffrn_orient_matrix_UB_31 -0.0184018000
_diffrn_orient_matrix_UB_32 0.0838090000
_diffrn_orient_matrix_UB_33 0.0264597000
_diffrn_radiation_monochromator mirror
_diffrn_radiation_type CuK\a
_diffrn_radiation_wavelength 1.54184
_diffrn_reflns_av_R_equivalents 0.0747
_diffrn_reflns_av_unetI/netI 0.0796
_diffrn_reflns_Laue_measured_fraction_full 0.979
_diffrn_reflns_Laue_measured_fraction_max 0.994
_diffrn_reflns_limit_h_max 8
_diffrn_reflns_limit_h_min -8
_diffrn_reflns_limit_k_max 21
_diffrn_reflns_limit_k_min -18
_diffrn_reflns_limit_l_max 14
_diffrn_reflns_limit_l_min -11
_diffrn_reflns_number 4592
_diffrn_reflns_point_group_measured_fraction_full 0.760
_diffrn_reflns_point_group_measured_fraction_max 0.772
_diffrn_reflns_theta_full 67.684
_diffrn_reflns_theta_max 67.023
_diffrn_reflns_theta_min 4.445
_diffrn_source 'Enhance Ultra (Cu) X-ray Source'
_exptl_absorpt_coefficient_mu 3.787
_exptl_absorpt_correction_T_max 1.00000
_exptl_absorpt_correction_T_min 0.74546
_exptl_absorpt_correction_type multi-scan
_exptl_absorpt_process_details
;
CrysAlisPro, Agilent Technologies,
Version 1.171.36.28 (release 01-02-2013 CrysAlis171 .NET)
(compiled Feb  1 2013,16:14:44)
Empirical absorption correction using spherical harmonics,
 implemented in SCALE3 ABSPACK scaling algorithm.
;
_exptl_crystal_colour 'clear light colourless'
_exptl_crystal_colour_lustre clear
_exptl_crystal_colour_modifier light
_exptl_crystal_colour_primary colourless
_exptl_crystal_density_diffrn 1.541
_exptl_crystal_description plate
_exptl_crystal_F_000 720
_exptl_crystal_size_max 0.327
_exptl_crystal_size_mid 0.235
_exptl_crystal_size_min 0.007
_refine_diff_density_max 0.793
_refine_diff_density_min -0.417
_refine_diff_density_rms 0.095
_refine_ls_abs_structure_details
;
 Flack x determined using 446 quotients [(I+)-(I-)]/[(I+)+(I-)]
 (Parsons and Flack (2004), Acta Cryst. A60, s61).
;
_refine_ls_abs_structure_Flack -0.01(5)
_refine_ls_extinction_method none
_refine_ls_goodness_of_fit_ref 1.061
_refine_ls_hydrogen_treatment mixed
_refine_ls_matrix_type full
_refine_ls_number_parameters 192
_refine_ls_number_reflns 2099
_refine_ls_number_restraints 1
_refine_ls_restrained_S_all 1.061
_refine_ls_R_factor_all 0.0640
_refine_ls_R_factor_gt 0.0469
_refine_ls_shift/su_max 0.000
_refine_ls_shift/su_mean 0.000
_refine_ls_structure_factor_coef Fsqd
_refine_ls_weighting_details
;
 w=1/[\s^2^(Fo^2^)+(0.0441P)^2^]
 where P=(Fo^2^+2Fc^2^)/3
;
_refine_ls_weighting_scheme calc
_refine_ls_wR_factor_gt 0.1055
_refine_ls_wR_factor_ref 0.1170
_reflns_Friedel_coverage 0.475
_reflns_Friedel_fraction_full 0.517
_reflns_Friedel_fraction_max 0.525
_reflns_number_gt 1693
_reflns_number_total 2099
_reflns_threshold_expression 'I > 2\s(I)'
_cod_data_source_file c7ob02377d2.cif
_cod_data_source_block 131029_th_cg_briqyne_x5_cu1
_cod_database_code 7155957
_shelxl_version_number 2013-2
_chemical_oxdiff_formula 'C15 H17 O3 N2 Br1'
_shelx_space_group_comment
;
The symmetry employed for this shelxl refinement is uniquely defined
by the following loop, which should always be used as a source of
symmetry information in preference to the above space-group names.
They are only intended as comments.
;
_reflns_odcompleteness_completeness 99.26
_reflns_odcompleteness_iscentric 1
_reflns_odcompleteness_theta 66.97
_olex2_refinement_description
;
1. Fixed Uiso
 At 1.2 times of:
  All C(H) groups, All C(H,H) groups
 At 1.5 times of:
  All C(H,H,H) groups
2.a Secondary CH2 refined with riding coordinates:
 C13(H13a,H13b), C6(H6a,H6b), C1(H1a,H1b)
2.b Aromatic/amide H refined with riding coordinates:
 C20(H20), C23(H23), C28(H28), C30(H30)
2.c Idealised Me refined as rotating group:
 C7(H7a,H7b,H7c), C10(H10a,H10b,H10c)
2.d :
 C3(H3)
;
_olex2_exptl_crystal_mounting_method 'The crystal was mounted on a cryoloop with oil'
_olex2_submission_special_instructions 'No special instructions were received'

loop_
_space_group_symop_operation_xyz
'x, y, z'
'-x, -y, z+1/2'
'x+1/2, -y+1/2, z'
'-x+1/2, y+1/2, z+1/2'

loop_
_atom_site_label
_atom_site_type_symbol
_atom_site_fract_x
_atom_site_fract_y
_atom_site_fract_z
_atom_site_U_iso_or_equiv
_atom_site_adp_type
_atom_site_occupancy
_atom_site_site_symmetry_order
_atom_site_calc_flag
_atom_site_refinement_flags_posn
Br1 Br 0.22287(9) 0.54938(4) 0.41498(7) 0.0311(3) Uani 1 1 d .
O3 O 0.1966(9) 0.6966(4) 0.9691(6) 0.0354(14) Uani 1 1 d .
C4 C 0.2134(10) 0.7650(4) 0.9200(14) 0.0318(18) Uani 1 1 d .
N7 N 0.3188(10) 0.6333(4) 0.8139(6) 0.0296(17) Uani 1 1 d .
C8 C 0.2985(11) 0.7675(5) 0.8081(8) 0.0289(19) Uani 1 1 d .
C11 C 0.2552(9) 0.6309(5) 0.9211(16) 0.0331(18) Uani 1 1 d .
C13 C 0.3879(11) 0.5613(5) 0.7713(9) 0.0305(19) Uani 1 1 d .
H13A H 0.4531 0.5346 0.8303 0.037 Uiso 1 1 calc R
H13B H 0.4758 0.5696 0.7104 0.037 Uiso 1 1 calc R
O18 O 0.1496(10) 0.8174(4) 0.9688(7) 0.0487(18) Uani 1 1 d .
C20 C 0.4266(12) 0.7702(6) 0.5915(9) 0.037(2) Uani 1 1 d .
H20 H 0.4689 0.7712 0.5179 0.045 Uiso 1 1 calc R
C23 C 0.3275(12) 0.8356(5) 0.7545(9) 0.036(2) Uani 1 1 d .
H23 H 0.3023 0.8799 0.7921 0.043 Uiso 1 1 calc R
C24 C 0.3392(12) 0.7007(5) 0.7537(8) 0.029(2) Uani 1 1 d .
C28 C 0.3984(12) 0.7026(5) 0.6435(10) 0.034(2) Uani 1 1 d .
H28 H 0.4190 0.6584 0.6047 0.041 Uiso 1 1 calc R
C30 C 0.3927(12) 0.8376(5) 0.6473(10) 0.036(2) Uani 1 1 d .
H30 H 0.4143 0.8829 0.6117 0.043 Uiso 1 1 calc R
O1 O 0.2437(9) 0.5745(4) 0.9754(7) 0.0403(16) Uani 1 1 d .
N2 N 0.2619(9) 0.4347(4) 0.7185(7) 0.0287(16) Uani 1 1 d .
C6 C 0.2739(13) 0.3995(5) 0.8351(8) 0.0302(19) Uani 1 1 d .
H6A H 0.3827 0.4193 0.8742 0.036 Uiso 1 1 calc R
H6B H 0.1625 0.4126 0.8777 0.036 Uiso 1 1 calc R
C7 C 0.4446(12) 0.4208(5) 0.6565(9) 0.0312(19) Uani 1 1 d .
H7A H 0.5474 0.4417 0.6981 0.047 Uiso 1 1 calc GR
H7B H 0.4385 0.4437 0.5840 0.047 Uiso 1 1 calc GR
H7C H 0.4635 0.3681 0.6480 0.047 Uiso 1 1 calc GR
C1 C 0.2232(12) 0.5162(5) 0.7306(8) 0.0284(19) Uani 1 1 d .
H1A H 0.1194 0.5227 0.7825 0.034 Uiso 1 1 calc R
H1B H 0.1834 0.5356 0.6587 0.034 Uiso 1 1 calc R
C10 C 0.1024(12) 0.4005(6) 0.6547(9) 0.033(2) Uani 1 1 d .
H10A H 0.1239 0.3480 0.6464 0.050 Uiso 1 1 calc GR
H10B H 0.0942 0.4232 0.5821 0.050 Uiso 1 1 calc GR
H10C H -0.0132 0.4085 0.6945 0.050 Uiso 1 1 calc GR
C2 C 0.2890(12) 0.3193(6) 0.8287(8) 0.034(2) Uani 1 1 d .
C3 C 0.2962(12) 0.2528(6) 0.8311(9) 0.035(2) Uani 1 1 d .
H3 H 0.3018 0.2010 0.8329 0.041 Uiso 1 1 calc R

loop_
_atom_site_aniso_label
_atom_site_aniso_U_11
_atom_site_aniso_U_22
_atom_site_aniso_U_33
_atom_site_aniso_U_23
_atom_site_aniso_U_13
_atom_site_aniso_U_12
Br1 0.0227(4) 0.0367(4) 0.0339(4) 0.0040(6) 0.0014(8) 0.0021(3)
O3 0.027(3) 0.046(4) 0.033(3) -0.007(3) 0.001(3) 0.006(3)
C4 0.021(3) 0.042(4) 0.032(4) -0.015(7) -0.014(6) 0.006(3)
N7 0.021(3) 0.042(4) 0.027(4) -0.003(3) 0.003(3) 0.001(3)
C8 0.015(4) 0.038(5) 0.033(5) -0.006(4) -0.006(4) 0.000(3)
C11 0.017(3) 0.042(4) 0.041(5) 0.000(8) -0.008(6) 0.002(3)
C13 0.018(4) 0.035(5) 0.039(5) -0.003(4) 0.004(4) 0.002(3)
O18 0.039(4) 0.058(5) 0.049(4) -0.019(4) -0.005(4) 0.006(3)
C20 0.017(4) 0.062(7) 0.032(5) 0.007(5) -0.004(4) -0.007(4)
C23 0.020(4) 0.033(5) 0.055(7) -0.005(5) -0.012(4) 0.001(4)
C24 0.015(4) 0.040(5) 0.034(5) 0.003(4) -0.003(4) 0.000(3)
C28 0.020(4) 0.043(5) 0.040(6) -0.007(5) 0.000(4) 0.000(4)
C30 0.019(4) 0.036(5) 0.052(6) 0.010(5) -0.004(4) -0.003(4)
O1 0.032(3) 0.047(4) 0.042(4) 0.004(3) 0.000(3) -0.006(3)
N2 0.019(3) 0.038(4) 0.029(4) -0.002(3) 0.002(3) 0.000(3)
C6 0.021(4) 0.046(5) 0.023(4) 0.001(4) -0.001(4) -0.001(4)
C7 0.023(4) 0.037(5) 0.033(5) 0.003(4) 0.007(4) 0.004(4)
C1 0.017(4) 0.043(5) 0.025(4) 0.000(4) 0.000(4) -0.001(4)
C10 0.024(4) 0.048(5) 0.027(5) 0.005(4) -0.002(4) -0.005(4)
C2 0.020(4) 0.049(6) 0.033(5) 0.000(4) -0.002(4) -0.003(4)
C3 0.024(4) 0.036(5) 0.043(6) 0.000(4) -0.004(5) -0.001(4)

loop_
_atom_type_symbol
_atom_type_description
_atom_type_scat_dispersion_real
_atom_type_scat_dispersion_imag
_atom_type_scat_source
C C 0.0181 0.0091 'International Tables Vol C Tables 4.2.6.8 and 6.1.1.4'
H H 0.0000 0.0000 'International Tables Vol C Tables 4.2.6.8 and 6.1.1.4'
N N 0.0311 0.0180 'International Tables Vol C Tables 4.2.6.8 and 6.1.1.4'
O O 0.0492 0.0322 'International Tables Vol C Tables 4.2.6.8 and 6.1.1.4'
Br Br -0.6763 1.2805 'International Tables Vol C Tables 4.2.6.8 and 6.1.1.4'

loop_
_geom_angle_atom_site_label_1
_geom_angle_atom_site_label_2
_geom_angle_atom_site_label_3
_geom_angle
C4 O3 C11 124.4(9)
O3 C4 C8 117.0(8)
O18 C4 O3 117.7(13)
O18 C4 C8 125.2(11)
C11 N7 C13 114.2(8)
C11 N7 C24 122.8(8)
C24 N7 C13 122.6(8)
C23 C8 C4 120.4(8)
C23 C8 C24 120.6(9)
C24 C8 C4 118.9(8)
N7 C11 O3 117.8(10)
O1 C11 O3 118.3(14)
O1 C11 N7 123.9(10)
N7 C13 C1 109.0(7)
C28 C20 C30 121.4(10)
C30 C23 C8 120.3(9)
C8 C24 N7 118.5(8)
C28 C24 N7 122.4(9)
C28 C24 C8 119.1(9)
C20 C28 C24 119.7(10)
C23 C30 C20 118.9(9)
C7 N2 C6 109.3(7)
C1 N2 C6 109.0(7)
C1 N2 C7 111.4(7)
C1 N2 C10 108.1(7)
C10 N2 C6 109.7(7)
C10 N2 C7 109.3(7)
C2 C6 N2 111.5(8)
N2 C1 C13 114.5(7)
C3 C2 C6 175.2(11)

loop_
_geom_bond_atom_site_label_1
_geom_bond_atom_site_label_2
_geom_bond_distance
O3 C4 1.365(13)
O3 C11 1.376(13)
C4 C8 1.468(18)
C4 O18 1.194(12)
N7 C11 1.359(19)
N7 C13 1.472(12)
N7 C24 1.414(12)
C8 C23 1.395(14)
C8 C24 1.395(13)
C11 O1 1.204(14)
C13 C1 1.504(12)
C20 C28 1.378(15)
C20 C30 1.401(16)
C23 C30 1.364(16)
C24 C28 1.383(15)
N2 C6 1.532(12)
N2 C7 1.515(11)
N2 C1 1.495(12)
N2 C10 1.497(12)
C6 C2 1.443(15)
C2 C3 1.195(15)
